data_4316221
loop_
_publ_author_name
'Araminta E. W. Ledger'
'Aitor Moreno'
'Charles E. Ellul'
'Mary F. Mahon'
'Paul S. Pregosin'
'Michael K. Whittlesey'
'Jonathan M. J. Williams'

_publ_section_title
;
 Pincer Phosphine Complexes of Ruthenium: Formation of Ru(P-O-P)(PPh3)HCl
 (P-O-P = xantphos, DPEphos, (Ph2PCH2CH2)2O) and Ru(dppf)(PPh3)HCl and
 Characterization of Cationic Dioxygen, Dihydrogen, Dinitrogen, and Arene
 Coordinated Phosphine Products
;
_journal_name_full 'Inorganic Chemistry'
_journal_page_first 7244
_journal_page_last 7256
_journal_paper_doi 10.1021/ic100438d
_journal_volume 49
_journal_year 2010
_chemical_formula_sum 'C86 H56 B F24 O3 P3 Ru'
_chemical_formula_weight 1798.10
_chemical_name_systematic
; 
 ? 
;
_space_group_IT_number 2
_symmetry_cell_setting triclinic
_symmetry_space_group_name_Hall '-P 1'
_symmetry_space_group_name_H-M 'P -1'
_atom_sites_solution_hydrogens geom
_atom_sites_solution_primary direct
_atom_sites_solution_secondary difmap
_audit_creation_method SHELXL-97
_cell_angle_alpha 101.010(2)
_cell_angle_beta 91.365(1)
_cell_angle_gamma 90.110(1)
_cell_formula_units_Z 2
_cell_length_a 12.9450(3)
_cell_length_b 15.8550(4)
_cell_length_c 19.7860(5)
_cell_measurement_reflns_used 26786
_cell_measurement_temperature 150(2)
_cell_measurement_theta_max 27.485
_cell_measurement_theta_min 2.910
_cell_volume 3984.97(17)
_computing_cell_refinement 'HKL Scalepack (Otwinowski & Minor 1997)'
_computing_data_collection 'Collect (Bruker AXS BV 1997-2004)'
_computing_data_reduction 'Denzo & Scalepack (Otwinowski, Minor 1997)'
_computing_molecular_graphics 'ORTEX (P.McArdle 1995)'
_computing_publication_material 'SHELXL-97/2 (Sheldrick 1997)'
_computing_structure_refinement 'SHELXL-97/2 (Sheldrick 1997)'
_computing_structure_solution 'SHELXS-97 (Sheldrick 1990)'
_diffrn_ambient_temperature 150(2)
_diffrn_measured_fraction_theta_full 0.824
_diffrn_measured_fraction_theta_max 0.824
_diffrn_measurement_device_type '95mm CCD camera on \k-goniostat'
_diffrn_measurement_method CCD
_diffrn_radiation_monochromator 'horizonally mounted graphite crystal'
_diffrn_radiation_source 'fine-focus sealed tube'
_diffrn_radiation_type MoK\a
_diffrn_radiation_wavelength 0.71073
_diffrn_reflns_av_R_equivalents 0.0389
_diffrn_reflns_av_sigmaI/netI 0.0871
_diffrn_reflns_limit_h_max 16
_diffrn_reflns_limit_h_min -16
_diffrn_reflns_limit_k_max 19
_diffrn_reflns_limit_k_min -18
_diffrn_reflns_limit_l_max 25
_diffrn_reflns_limit_l_min -22
_diffrn_reflns_number 22391
_diffrn_reflns_theta_full 27.47
_diffrn_reflns_theta_max 27.47
_diffrn_reflns_theta_min 3.55
_exptl_absorpt_coefficient_mu 0.363
_exptl_absorpt_correction_T_max 0.927
_exptl_absorpt_correction_T_min 0.895
_exptl_absorpt_correction_type multi-scan
_exptl_absorpt_process_details
;
multi-scan from symmetry-related measurements 
 Sortav (Blessing 1995)
;
_exptl_crystal_density_diffrn 1.499
_exptl_crystal_density_method 'not measured'
_exptl_crystal_description block
_exptl_crystal_F_000 1812
_exptl_crystal_size_max 0.20
_exptl_crystal_size_mid 0.20
_exptl_crystal_size_min 0.12
_refine_diff_density_max 1.278
_refine_diff_density_min -0.667
_refine_diff_density_rms 0.087
_refine_ls_extinction_method none
_refine_ls_goodness_of_fit_ref 1.047
_refine_ls_hydrogen_treatment mixed
_refine_ls_matrix_type full
_refine_ls_number_parameters 1115
_refine_ls_number_reflns 15058
_refine_ls_number_restraints 151
_refine_ls_restrained_S_all 1.099
_refine_ls_R_factor_all 0.0985
_refine_ls_R_factor_gt 0.0696
_refine_ls_shift/su_max 0.001
_refine_ls_shift/su_mean 0.000
_refine_ls_structure_factor_coef Fsqd
_refine_ls_weighting_details 'calc w=1/[\s^2^(Fo^2^)+(0.0591P)^2^+10.8062P] where P=(Fo^2^+2Fc^2^)/3'
_refine_ls_weighting_scheme calc
_refine_ls_wR_factor_gt 0.1555
_refine_ls_wR_factor_ref 0.1696
_reflns_number_gt 11363
_reflns_number_total 15058
_reflns_threshold_expression >2sigma(I)
_cod_data_source_file ic100438d_si_001_6.cif
_cod_data_source_block k09mkw16
_cod_depositor_comments
;
The following automatic conversions were performed:

'_symmetry_cell_setting' value 'Triclinic' changed to 'triclinic'
according to the built-in table from CIF Core dictionary named
'cif_core.dic' version 2.4.1 from 2010-06-29.

Automatic conversion script
Id: cif_fix_values 1646 2011-03-28 12:23:43Z adriana 
;
_cod_database_code 4316221

loop_
_symmetry_equiv_pos_as_xyz
'x, y, z'
'-x, -y, -z'

loop_
_atom_site_label
_atom_site_type_symbol
_atom_site_fract_x
_atom_site_fract_y
_atom_site_fract_z
_atom_site_U_iso_or_equiv
_atom_site_adp_type
_atom_site_occupancy
_atom_site_symmetry_multiplicity
_atom_site_calc_flag
_atom_site_refinement_flags
_atom_site_disorder_assembly
_atom_site_disorder_group
Ru1 Ru 0.71745(3) 0.14321(2) 0.664510(19) 0.02378(12) Uani 1 1 d D . .
P1 P 0.65306(9) 0.26605(8) 0.62832(6) 0.0249(3) Uani 1 1 d . . .
P2 P 0.67597(9) 0.11773(8) 0.77279(6) 0.0286(3) Uani 1 1 d . . .
P3 P 0.89170(9) 0.16762(8) 0.67613(7) 0.0301(3) Uani 1 1 d . . .
F1 F 0.8857(9) 0.7743(5) 0.6349(5) 0.111(5) Uani 0.55 1 d PD A 1
F2 F 0.9230(5) 0.6415(6) 0.5963(3) 0.0491(18) Uani 0.55 1 d PD A 1
F3 F 0.7803(4) 0.6770(7) 0.6466(4) 0.065(3) Uani 0.55 1 d PD A 1
F4 F 0.7818(5) 0.7454(7) 0.9041(4) 0.068(2) Uani 0.55 1 d PDU B 1
F5 F 0.9150(4) 0.7152(5) 0.9582(2) 0.0441(15) Uani 0.55 1 d PDU B 1
F6 F 0.8235(8) 0.6189(6) 0.8998(5) 0.128(4) Uani 0.55 1 d PDU B 1
F7 F 1.3008(9) 0.8728(4) 0.6155(3) 0.126(6) Uani 0.60 1 d PD C 1
F8 F 1.2467(7) 0.9947(5) 0.6672(5) 0.076(3) Uani 0.60 1 d PD C 1
F9 F 1.4084(5) 0.9653(5) 0.6690(4) 0.056(2) Uani 0.60 1 d PD C 1
F10 F 1.3534(10) 1.0508(4) 0.9262(3) 0.114(4) Uani 0.60 1 d PD D 1
F11 F 1.2394(5) 0.9817(6) 0.9650(4) 0.087(3) Uani 0.60 1 d PD D 1
F12 F 1.3907(6) 0.9394(4) 0.9666(3) 0.0645(19) Uani 0.60 1 d PD D 1
F13 F 1.5949(2) 0.5763(3) 0.6702(2) 0.0639(11) Uani 1 1 d . . .
F14 F 1.5399(3) 0.6801(2) 0.6269(2) 0.0651(11) Uani 1 1 d . . .
F15 F 1.5531(3) 0.5572(3) 0.5640(2) 0.0794(14) Uani 1 1 d . . .
F16 F 1.2659(3) 0.3611(3) 0.5392(2) 0.0776(13) Uani 1 1 d . . .
F17 F 1.1214(3) 0.4141(2) 0.57400(19) 0.0577(9) Uani 1 1 d . . .
F18 F 1.2118(3) 0.3481(2) 0.6383(2) 0.0713(12) Uani 1 1 d . . .
F19 F 1.4944(3) 0.7342(2) 0.9898(2) 0.0706(12) Uani 1 1 d . . .
F20 F 1.5732(3) 0.6188(3) 0.94520(18) 0.0674(12) Uani 1 1 d . . .
F21 F 1.4943(3) 0.6257(3) 1.03865(17) 0.0625(10) Uani 1 1 d . . .
F22 F 1.2546(3) 0.3858(3) 0.9572(3) 0.0866(15) Uani 1 1 d . . .
F23 F 1.1823(4) 0.3761(3) 0.8587(3) 0.0829(13) Uani 1 1 d . . .
F24 F 1.1100(3) 0.4478(3) 0.9460(2) 0.0740(12) Uani 1 1 d . . .
F1A F 0.8370(9) 0.7711(6) 0.6474(7) 0.076(4) Uiso 0.45 1 d PD A 2
F2A F 0.9350(8) 0.6797(6) 0.5950(6) 0.057(4) Uiso 0.45 1 d PD A 2
F3A F 0.7977(8) 0.6405(6) 0.6393(7) 0.061(4) Uiso 0.45 1 d PD A 2
F4A F 0.8776(11) 0.7840(8) 0.9352(9) 0.146(6) Uiso 0.45 1 d PD B 2
F5A F 0.8986(13) 0.6455(9) 0.9352(9) 0.158(7) Uiso 0.45 1 d PD B 2
F6A F 0.7691(7) 0.6948(7) 0.8929(5) 0.062(3) Uiso 0.45 1 d PD B 2
F7A F 1.2676(13) 0.8824(12) 0.6154(11) 0.148(9) Uiso 0.40 1 d PD C 2
F8A F 1.2751(10) 1.0093(7) 0.6733(9) 0.064(5) Uiso 0.40 1 d PD C 2
F9A F 1.4104(9) 0.9383(11) 0.6534(10) 0.105(8) Uiso 0.40 1 d PD C 2
F10A F 1.4103(9) 1.0182(9) 0.9291(8) 0.094(5) Uiso 0.40 1 d PD D 2
F11A F 1.2524(10) 1.0307(10) 0.9410(8) 0.110(5) Uiso 0.40 1 d PD D 2
F12A F 1.3285(11) 0.9356(9) 0.9780(7) 0.094(5) Uiso 0.40 1 d PD D 2
O1 O 0.5422(2) 0.1189(2) 0.65423(16) 0.0268(7) Uani 1 1 d . . .
O2 O 0.7381(3) 0.0215(2) 0.61308(17) 0.0324(8) Uani 1 1 d . . .
O3 O 0.7116(3) 0.0783(2) 0.56700(16) 0.0311(8) Uani 1 1 d . . .
C1 C 0.5406(3) 0.1519(3) 0.7762(2) 0.0272(10) Uani 1 1 d . . .
C2 C 0.4888(4) 0.1772(3) 0.8378(3) 0.0328(11) Uani 1 1 d . . .
H2 H 0.5236 0.1764 0.8805 0.039 Uiso 1 1 calc R . .
C3 C 0.3862(4) 0.2038(4) 0.8369(3) 0.0381(13) Uani 1 1 d . . .
H3 H 0.3517 0.2231 0.8788 0.046 Uiso 1 1 calc R . .
C4 C 0.3354(4) 0.2016(3) 0.7745(3) 0.0351(12) Uani 1 1 d . . .
H4 H 0.2655 0.2197 0.7738 0.042 Uiso 1 1 calc R . .
C5 C 0.3842(4) 0.1737(3) 0.7131(3) 0.0314(11) Uani 1 1 d . . .
H5 H 0.3482 0.1715 0.6704 0.038 Uiso 1 1 calc R . .
C6 C 0.4862(3) 0.1490(3) 0.7147(2) 0.0260(10) Uani 1 1 d . . .
C7 C 0.5033(3) 0.1423(3) 0.5926(2) 0.0246(10) Uani 1 1 d . . .
C8 C 0.4333(4) 0.0902(3) 0.5512(2) 0.0298(11) Uani 1 1 d . . .
H8 H 0.4089 0.0387 0.5633 0.036 Uiso 1 1 calc R . .
C9 C 0.3994(4) 0.1151(4) 0.4909(3) 0.0365(12) Uani 1 1 d . . .
H9 H 0.3519 0.0795 0.4607 0.044 Uiso 1 1 calc R . .
C10 C 0.4339(4) 0.1912(4) 0.4742(3) 0.0396(13) Uani 1 1 d . . .
H10 H 0.4069 0.2093 0.4343 0.047 Uiso 1 1 calc R . .
C11 C 0.5080(4) 0.2409(3) 0.5159(3) 0.0352(12) Uani 1 1 d . . .
H11 H 0.5341 0.2916 0.5033 0.042 Uiso 1 1 calc R . .
C12 C 0.5437(3) 0.2164(3) 0.5757(2) 0.0264(10) Uani 1 1 d . . .
C13 C 0.6635(4) 0.0084(4) 0.7874(3) 0.0354(12) Uani 1 1 d . . .
C14 C 0.6481(5) -0.0072(4) 0.8536(3) 0.0521(15) Uani 1 1 d . . .
H14 H 0.6526 0.0389 0.8920 0.062 Uiso 1 1 calc R . .
C15 C 0.6262(6) -0.0894(5) 0.8634(4) 0.0640(19) Uani 1 1 d . . .
H15 H 0.6159 -0.0995 0.9086 0.077 Uiso 1 1 calc R . .
C16 C 0.6195(5) -0.1567(4) 0.8079(4) 0.0587(17) Uani 1 1 d . . .
H16 H 0.6049 -0.2131 0.8149 0.070 Uiso 1 1 calc R . .
C17 C 0.6341(5) -0.1423(4) 0.7418(3) 0.0535(16) Uani 1 1 d . . .
H17 H 0.6294 -0.1888 0.7036 0.064 Uiso 1 1 calc R . .
C18 C 0.6554(4) -0.0602(4) 0.7316(3) 0.0420(13) Uani 1 1 d . . .
H18 H 0.6646 -0.0504 0.6862 0.050 Uiso 1 1 calc R . .
C19 C 0.7386(4) 0.1793(4) 0.8498(3) 0.0389(13) Uani 1 1 d . . .
C20 C 0.8202(5) 0.1445(5) 0.8827(3) 0.0535(16) Uani 1 1 d . . .
H20 H 0.8390 0.0860 0.8685 0.064 Uiso 1 1 calc R . .
C21 C 0.8741(5) 0.1977(6) 0.9372(4) 0.071(2) Uani 1 1 d . . .
H21 H 0.9285 0.1744 0.9609 0.085 Uiso 1 1 calc R . .
C22 C 0.8491(6) 0.2831(6) 0.9567(3) 0.071(2) Uani 1 1 d . . .
H22 H 0.8874 0.3187 0.9928 0.085 Uiso 1 1 calc R . .
C23 C 0.7688(5) 0.3171(5) 0.9240(3) 0.0552(17) Uani 1 1 d . . .
H23 H 0.7514 0.3760 0.9379 0.066 Uiso 1 1 calc R . .
C24 C 0.7132(4) 0.2657(4) 0.8708(3) 0.0433(14) Uani 1 1 d . . .
H24 H 0.6577 0.2894 0.8485 0.052 Uiso 1 1 calc R . .
C25 C 0.6013(3) 0.3498(3) 0.6936(2) 0.0269(10) Uani 1 1 d . . .
C26 C 0.4961(4) 0.3653(3) 0.6979(3) 0.0310(11) Uani 1 1 d . . .
H26 H 0.4496 0.3340 0.6644 0.037 Uiso 1 1 calc R . .
C27 C 0.4589(4) 0.4265(4) 0.7512(3) 0.0413(13) Uani 1 1 d . . .
H27 H 0.3866 0.4360 0.7547 0.050 Uiso 1 1 calc R . .
C28 C 0.5258(5) 0.4737(4) 0.7992(3) 0.0470(15) Uani 1 1 d . . .
H28 H 0.4998 0.5159 0.8353 0.056 Uiso 1 1 calc R . .
C29 C 0.6317(5) 0.4593(4) 0.7944(3) 0.0454(14) Uani 1 1 d . . .
H29 H 0.6783 0.4920 0.8271 0.054 Uiso 1 1 calc R . .
C30 C 0.6688(4) 0.3973(3) 0.7419(3) 0.0354(12) Uani 1 1 d . . .
H30 H 0.7410 0.3872 0.7389 0.042 Uiso 1 1 calc R . .
C31 C 0.7266(4) 0.3180(3) 0.5709(2) 0.0285(10) Uani 1 1 d . . .
C32 C 0.7395(4) 0.4064(3) 0.5805(3) 0.0367(12) Uani 1 1 d . . .
H32 H 0.7070 0.4428 0.6176 0.044 Uiso 1 1 calc R . .
C33 C 0.8006(5) 0.4419(4) 0.5353(3) 0.0439(14) Uani 1 1 d . . .
H33 H 0.8088 0.5024 0.5414 0.053 Uiso 1 1 calc R . .
C34 C 0.8482(4) 0.3896(4) 0.4829(3) 0.0433(14) Uani 1 1 d . . .
H34 H 0.8914 0.4140 0.4534 0.052 Uiso 1 1 calc R . .
C35 C 0.8346(4) 0.3010(4) 0.4718(3) 0.0410(13) Uani 1 1 d . . .
H35 H 0.8675 0.2651 0.4346 0.049 Uiso 1 1 calc R . .
C36 C 0.7728(4) 0.2651(3) 0.5154(3) 0.0348(12) Uani 1 1 d . . .
H36 H 0.7620 0.2047 0.5075 0.042 Uiso 1 1 calc R . .
C37 C 0.9549(4) 0.1011(4) 0.7304(3) 0.0379(12) Uani 1 1 d . . .
C38 C 1.0366(4) 0.1306(4) 0.7767(3) 0.0505(16) Uani 1 1 d . . .
H38 H 1.0596 0.1885 0.7823 0.061 Uiso 1 1 calc R . .
C39 C 1.0845(5) 0.0747(5) 0.8148(4) 0.065(2) Uani 1 1 d . . .
H39 H 1.1395 0.0947 0.8465 0.078 Uiso 1 1 calc R . .
C40 C 1.0512(5) -0.0092(5) 0.8059(4) 0.067(2) Uani 1 1 d . . .
H40 H 1.0838 -0.0472 0.8315 0.080 Uiso 1 1 calc R . .
C41 C 0.9711(5) -0.0389(4) 0.7603(4) 0.0553(17) Uani 1 1 d . . .
H41 H 0.9487 -0.0970 0.7548 0.066 Uiso 1 1 calc R . .
C42 C 0.9232(4) 0.0159(4) 0.7225(3) 0.0441(14) Uani 1 1 d . . .
H42 H 0.8683 -0.0050 0.6910 0.053 Uiso 1 1 calc R . .
C43 C 0.9705(4) 0.1468(3) 0.5992(3) 0.0341(12) Uani 1 1 d . . .
C44 C 1.0747(4) 0.1702(4) 0.6069(3) 0.0534(17) Uani 1 1 d . . .
H44 H 1.1021 0.1957 0.6510 0.064 Uiso 1 1 calc R . .
C45 C 1.1384(5) 0.1567(4) 0.5508(4) 0.0593(19) Uani 1 1 d . . .
H45 H 1.2091 0.1733 0.5567 0.071 Uiso 1 1 calc R . .
C46 C 1.1005(5) 0.1195(4) 0.4868(3) 0.0508(16) Uani 1 1 d . . .
H46 H 1.1447 0.1100 0.4485 0.061 Uiso 1 1 calc R . .
C47 C 0.9976(5) 0.0959(4) 0.4783(3) 0.0464(14) Uani 1 1 d . . .
H47 H 0.9708 0.0710 0.4338 0.056 Uiso 1 1 calc R . .
C48 C 0.9327(4) 0.1082(4) 0.5346(3) 0.0409(13) Uani 1 1 d . . .
H48 H 0.8625 0.0901 0.5286 0.049 Uiso 1 1 calc R . .
C49 C 0.9237(4) 0.2788(3) 0.7133(3) 0.0334(12) Uani 1 1 d . . .
C50 C 0.9208(4) 0.3102(4) 0.7843(3) 0.0392(13) Uani 1 1 d . . .
H50 H 0.9090 0.2716 0.8147 0.047 Uiso 1 1 calc R . .
C51 C 0.9349(4) 0.3973(4) 0.8107(3) 0.0481(16) Uani 1 1 d . . .
H51 H 0.9339 0.4179 0.8590 0.058 Uiso 1 1 calc R . .
C52 C 0.9506(4) 0.4546(4) 0.7665(3) 0.0481(15) Uani 1 1 d . . .
H52 H 0.9594 0.5141 0.7846 0.058 Uiso 1 1 calc R . .
C53 C 0.9533(4) 0.4249(4) 0.6969(3) 0.0435(14) Uani 1 1 d . . .
H53 H 0.9632 0.4641 0.6668 0.052 Uiso 1 1 calc R . .
C54 C 0.9416(4) 0.3376(3) 0.6699(3) 0.0376(12) Uani 1 1 d . . .
H54 H 0.9458 0.3176 0.6216 0.045 Uiso 1 1 calc R . .
C55 C 1.0935(3) 0.6799(3) 0.7812(2) 0.0267(10) Uani 1 1 d . . .
C56 C 1.0394(3) 0.6812(3) 0.7192(2) 0.0279(10) Uani 1 1 d . . .
H56 H 1.0765 0.6742 0.6777 0.033 Uiso 1 1 calc R . .
C57 C 0.9330(4) 0.6924(3) 0.7166(3) 0.0296(11) Uani 1 1 d . A .
C58 C 0.8759(4) 0.7016(4) 0.7760(3) 0.0373(12) Uani 1 1 d . . .
H58 H 0.8031 0.7087 0.7745 0.045 Uiso 1 1 calc R . .
C59 C 0.9283(4) 0.7002(4) 0.8374(3) 0.0421(13) Uani 1 1 d . B .
C60 C 1.0343(4) 0.6900(3) 0.8397(3) 0.0329(11) Uani 1 1 d . . .
H60 H 1.0679 0.6899 0.8830 0.039 Uiso 1 1 calc R . .
C61 C 0.8791(4) 0.6956(4) 0.6498(3) 0.0415(13) Uani 1 1 d D . .
C62 C 0.8667(5) 0.7028(6) 0.9008(4) 0.085(3) Uani 1 1 d D . .
C63 C 1.2581(3) 0.7760(3) 0.7915(2) 0.0261(10) Uani 1 1 d . . .
C64 C 1.2700(4) 0.8115(3) 0.7325(2) 0.0289(10) Uani 1 1 d . . .
H64 H 1.2566 0.7762 0.6886 0.035 Uiso 1 1 calc R . .
C65 C 1.3005(4) 0.8965(3) 0.7355(3) 0.0340(11) Uani 1 1 d . C .
C66 C 1.3214(4) 0.9497(3) 0.7984(3) 0.0390(12) Uani 1 1 d . . .
H66 H 1.3456 1.0069 0.8008 0.047 Uiso 1 1 calc R . .
C67 C 1.3062(4) 0.9176(3) 0.8576(3) 0.0325(11) Uani 1 1 d . D .
C68 C 1.2734(4) 0.8332(3) 0.8542(2) 0.0299(11) Uani 1 1 d . . .
H68 H 1.2609 0.8138 0.8958 0.036 Uiso 1 1 calc R . .
C69 C 1.3132(5) 0.9309(3) 0.6713(3) 0.0532(17) Uani 1 1 d D . .
C70 C 1.3245(5) 0.9741(4) 0.9271(3) 0.0489(15) Uani 1 1 d D . .
C71 C 1.2696(3) 0.6147(3) 0.7167(2) 0.0242(10) Uani 1 1 d . . .
C72 C 1.3701(3) 0.6307(3) 0.6966(2) 0.0273(10) Uani 1 1 d . . .
H72 H 1.4066 0.6799 0.7204 0.033 Uiso 1 1 calc R . .
C73 C 1.4175(4) 0.5762(3) 0.6425(3) 0.0296(11) Uani 1 1 d . . .
C74 C 1.3690(4) 0.5025(3) 0.6076(3) 0.0326(11) Uani 1 1 d . . .
H74 H 1.4015 0.4654 0.5709 0.039 Uiso 1 1 calc R . .
C75 C 1.2708(4) 0.4847(3) 0.6281(3) 0.0308(11) Uani 1 1 d . . .
C76 C 1.2226(3) 0.5391(3) 0.6815(2) 0.0272(10) Uani 1 1 d . . .
H76 H 1.1556 0.5245 0.6944 0.033 Uiso 1 1 calc R . .
C77 C 1.5255(4) 0.5968(3) 0.6255(3) 0.0358(12) Uani 1 1 d . . .
C78 C 1.2187(4) 0.4024(4) 0.5954(3) 0.0429(14) Uani 1 1 d . . .
C79 C 1.2629(3) 0.6316(3) 0.8485(2) 0.0272(10) Uani 1 1 d . . .
C80 C 1.2172(4) 0.5562(3) 0.8612(3) 0.0317(11) Uani 1 1 d . . .
H80 H 1.1563 0.5350 0.8358 0.038 Uiso 1 1 calc R . .
C81 C 1.2571(4) 0.5110(4) 0.9097(3) 0.0363(12) Uani 1 1 d . . .
C82 C 1.3445(4) 0.5414(4) 0.9489(3) 0.0348(12) Uani 1 1 d . . .
H82 H 1.3710 0.5119 0.9830 0.042 Uiso 1 1 calc R . .
C83 C 1.3924(4) 0.6152(3) 0.9374(2) 0.0321(11) Uani 1 1 d . . .
C84 C 1.3530(4) 0.6586(3) 0.8876(2) 0.0289(11) Uani 1 1 d . . .
H84 H 1.3884 0.7084 0.8799 0.035 Uiso 1 1 calc R . .
C86 C 1.2025(5) 0.4305(5) 0.9194(4) 0.0519(16) Uani 1 1 d . . .
C87 C 1.4868(4) 0.6488(4) 0.9777(3) 0.0433(14) Uani 1 1 d . . .
B1 B 1.2203(4) 0.6758(3) 0.7849(3) 0.0249(11) Uani 1 1 d . . .
H1 H 0.719(4) 0.225(2) 0.7259(19) 0.046(16) Uiso 1 1 d D . .

loop_
_atom_site_aniso_label
_atom_site_aniso_U_11
_atom_site_aniso_U_22
_atom_site_aniso_U_33
_atom_site_aniso_U_23
_atom_site_aniso_U_13
_atom_site_aniso_U_12
Ru1 0.02026(19) 0.0245(2) 0.02360(19) -0.00289(15) 0.00142(14) -0.00084(14)
P1 0.0221(6) 0.0254(6) 0.0249(6) -0.0014(5) 0.0004(5) -0.0022(5)
P2 0.0238(6) 0.0350(7) 0.0245(6) -0.0009(5) -0.0001(5) 0.0015(5)
P3 0.0203(6) 0.0300(7) 0.0363(7) -0.0033(6) 0.0044(5) -0.0004(5)
F1 0.173(12) 0.089(7) 0.089(7) 0.074(6) -0.097(8) -0.049(7)
F2 0.038(4) 0.078(6) 0.026(3) -0.004(4) -0.009(2) 0.006(4)
F3 0.012(3) 0.136(8) 0.046(4) 0.015(5) -0.014(3) 0.006(4)
F4 0.040(4) 0.120(6) 0.047(4) 0.019(4) 0.026(3) 0.036(4)
F5 0.021(2) 0.105(5) 0.005(2) 0.007(3) 0.0043(18) -0.001(3)
F6 0.143(7) 0.148(8) 0.091(6) 0.012(6) 0.046(6) -0.074(7)
F7 0.327(16) 0.044(4) 0.007(2) 0.010(3) -0.014(5) -0.100(7)
F8 0.069(5) 0.091(6) 0.090(6) 0.072(6) -0.025(5) -0.015(5)
F9 0.080(5) 0.042(4) 0.048(4) 0.016(4) 0.021(3) -0.025(3)
F10 0.282(14) 0.024(3) 0.031(3) -0.003(3) -0.035(6) -0.056(6)
F11 0.083(5) 0.112(7) 0.045(4) -0.041(4) 0.026(4) -0.015(5)
F12 0.070(5) 0.080(5) 0.031(3) -0.018(3) -0.025(3) 0.015(4)
F13 0.0264(17) 0.094(3) 0.082(3) 0.042(2) 0.0034(17) 0.0007(17)
F14 0.0431(19) 0.044(2) 0.115(3) 0.028(2) 0.030(2) -0.0020(16)
F15 0.056(2) 0.105(3) 0.064(2) -0.020(2) 0.036(2) -0.021(2)
F16 0.065(2) 0.064(2) 0.084(3) -0.040(2) 0.029(2) -0.019(2)
F17 0.0421(19) 0.057(2) 0.066(2) -0.0075(19) -0.0078(17) -0.0160(16)
F18 0.097(3) 0.037(2) 0.081(3) 0.015(2) -0.017(2) -0.028(2)
F19 0.082(3) 0.045(2) 0.078(3) 0.003(2) -0.049(2) -0.0005(19)
F20 0.0314(18) 0.108(3) 0.051(2) -0.014(2) -0.0102(15) 0.0065(19)
F21 0.068(2) 0.079(3) 0.0373(18) 0.0043(19) -0.0221(17) 0.017(2)
F22 0.057(2) 0.085(3) 0.139(4) 0.078(3) -0.023(3) -0.010(2)
F23 0.100(3) 0.053(2) 0.098(4) 0.019(3) -0.002(3) -0.016(2)
F24 0.041(2) 0.090(3) 0.104(3) 0.049(3) 0.015(2) -0.003(2)
O1 0.0228(16) 0.0323(18) 0.0237(16) 0.0011(14) 0.0027(13) -0.0013(14)
O2 0.0379(19) 0.0265(17) 0.0293(17) -0.0035(15) 0.0015(15) -0.0013(15)
O3 0.0358(19) 0.0293(18) 0.0259(17) -0.0009(15) 0.0024(14) -0.0023(15)
C1 0.023(2) 0.028(2) 0.029(2) 0.001(2) 0.0011(19) -0.0027(19)
C2 0.029(3) 0.037(3) 0.029(2) -0.002(2) 0.005(2) -0.003(2)
C3 0.034(3) 0.042(3) 0.034(3) -0.004(2) 0.013(2) -0.005(2)
C4 0.022(2) 0.035(3) 0.048(3) 0.004(2) 0.007(2) 0.002(2)
C5 0.025(2) 0.033(3) 0.036(3) 0.005(2) 0.000(2) -0.002(2)
C6 0.023(2) 0.027(2) 0.027(2) 0.003(2) 0.0024(18) -0.0055(19)
C7 0.022(2) 0.031(2) 0.019(2) 0.0002(19) -0.0023(17) 0.0005(19)
C8 0.027(2) 0.030(3) 0.030(2) 0.000(2) 0.002(2) -0.006(2)
C9 0.032(3) 0.045(3) 0.030(3) 0.001(2) -0.007(2) -0.009(2)
C10 0.039(3) 0.047(3) 0.033(3) 0.009(3) -0.010(2) -0.007(3)
C11 0.036(3) 0.033(3) 0.037(3) 0.007(2) -0.002(2) -0.009(2)
C12 0.022(2) 0.026(2) 0.028(2) -0.003(2) 0.0002(18) -0.0033(19)
C13 0.033(3) 0.040(3) 0.035(3) 0.011(2) 0.001(2) 0.008(2)
C14 0.064(4) 0.052(4) 0.041(3) 0.009(3) 0.005(3) 0.007(3)
C15 0.095(6) 0.058(4) 0.044(4) 0.023(4) 0.011(4) 0.006(4)
C16 0.073(5) 0.043(4) 0.066(4) 0.024(3) 0.010(4) 0.008(3)
C17 0.069(4) 0.043(3) 0.047(3) 0.006(3) 0.002(3) -0.007(3)
C18 0.051(3) 0.040(3) 0.035(3) 0.008(3) 0.001(2) -0.004(3)
C19 0.030(3) 0.057(4) 0.025(2) -0.003(2) 0.000(2) -0.003(2)
C20 0.042(3) 0.079(5) 0.037(3) 0.007(3) -0.009(3) 0.001(3)
C21 0.049(4) 0.111(7) 0.049(4) 0.009(4) -0.024(3) -0.005(4)
C22 0.057(4) 0.109(7) 0.034(3) -0.017(4) -0.009(3) -0.018(4)
C23 0.051(4) 0.068(4) 0.036(3) -0.017(3) 0.010(3) -0.015(3)
C24 0.033(3) 0.055(4) 0.032(3) -0.015(3) 0.005(2) -0.006(3)
C25 0.026(2) 0.028(2) 0.026(2) 0.002(2) 0.0020(19) 0.0035(19)
C26 0.026(2) 0.030(3) 0.036(3) 0.005(2) 0.003(2) 0.000(2)
C27 0.031(3) 0.046(3) 0.047(3) 0.009(3) 0.010(2) 0.013(2)
C28 0.055(4) 0.044(3) 0.037(3) -0.007(3) 0.011(3) 0.018(3)
C29 0.047(3) 0.042(3) 0.039(3) -0.013(3) -0.004(3) 0.006(3)
C30 0.029(3) 0.034(3) 0.037(3) -0.009(2) -0.003(2) 0.001(2)
C31 0.026(2) 0.031(3) 0.028(2) 0.004(2) -0.0001(19) -0.003(2)
C32 0.038(3) 0.031(3) 0.039(3) 0.001(2) 0.005(2) -0.004(2)
C33 0.050(3) 0.032(3) 0.050(3) 0.009(3) 0.008(3) -0.006(3)
C34 0.042(3) 0.048(3) 0.043(3) 0.017(3) 0.011(3) -0.007(3)
C35 0.046(3) 0.042(3) 0.034(3) 0.003(3) 0.011(2) 0.001(3)
C36 0.039(3) 0.030(3) 0.034(3) 0.003(2) 0.005(2) -0.002(2)
C37 0.023(2) 0.042(3) 0.047(3) 0.002(3) 0.005(2) 0.003(2)
C38 0.027(3) 0.052(4) 0.069(4) 0.005(3) -0.011(3) -0.001(3)
C39 0.037(3) 0.069(5) 0.087(5) 0.016(4) -0.025(3) 0.000(3)
C40 0.045(4) 0.064(5) 0.097(6) 0.030(4) -0.020(4) 0.009(3)
C41 0.044(3) 0.046(4) 0.078(5) 0.020(4) -0.007(3) 0.006(3)
C42 0.030(3) 0.047(3) 0.052(3) 0.001(3) 0.000(2) 0.004(2)
C43 0.029(3) 0.029(3) 0.042(3) 0.000(2) 0.010(2) 0.001(2)
C44 0.032(3) 0.061(4) 0.057(4) -0.015(3) 0.014(3) -0.010(3)
C45 0.034(3) 0.057(4) 0.079(5) -0.011(4) 0.027(3) -0.008(3)
C46 0.046(3) 0.043(3) 0.062(4) 0.003(3) 0.030(3) 0.005(3)
C47 0.048(3) 0.047(3) 0.043(3) 0.003(3) 0.017(3) 0.008(3)
C48 0.036(3) 0.037(3) 0.048(3) 0.005(3) 0.011(2) 0.005(2)
C49 0.018(2) 0.035(3) 0.041(3) -0.007(2) 0.002(2) -0.001(2)
C50 0.022(2) 0.043(3) 0.047(3) -0.004(3) -0.002(2) -0.001(2)
C51 0.026(3) 0.054(4) 0.052(3) -0.023(3) -0.002(2) -0.004(3)
C52 0.028(3) 0.037(3) 0.069(4) -0.014(3) -0.001(3) -0.010(2)
C53 0.029(3) 0.034(3) 0.064(4) -0.002(3) 0.003(3) -0.005(2)
C54 0.023(2) 0.035(3) 0.049(3) -0.007(3) 0.003(2) -0.003(2)
C55 0.024(2) 0.027(2) 0.028(2) 0.005(2) -0.0008(19) -0.0043(19)
C56 0.023(2) 0.034(3) 0.027(2) 0.008(2) 0.0009(19) -0.002(2)
C57 0.025(2) 0.033(3) 0.031(2) 0.009(2) -0.002(2) -0.005(2)
C58 0.022(2) 0.053(3) 0.038(3) 0.011(3) 0.004(2) 0.006(2)
C59 0.031(3) 0.062(4) 0.033(3) 0.009(3) 0.008(2) 0.008(3)
C60 0.026(2) 0.047(3) 0.027(2) 0.009(2) -0.0009(19) 0.005(2)
C61 0.030(3) 0.059(4) 0.036(3) 0.012(3) 0.000(2) 0.004(3)
C62 0.037(4) 0.158(9) 0.063(5) 0.030(6) 0.017(3) 0.025(5)
C63 0.017(2) 0.032(3) 0.029(2) 0.007(2) -0.0021(18) 0.0025(19)
C64 0.030(2) 0.029(3) 0.026(2) 0.001(2) -0.0043(19) -0.004(2)
C65 0.041(3) 0.030(3) 0.031(3) 0.005(2) -0.004(2) -0.004(2)
C66 0.047(3) 0.029(3) 0.040(3) 0.003(2) -0.003(2) -0.004(2)
C67 0.033(3) 0.031(3) 0.032(3) 0.000(2) -0.006(2) 0.000(2)
C68 0.030(3) 0.033(3) 0.026(2) 0.006(2) 0.0030(19) 0.004(2)
C69 0.086(5) 0.031(3) 0.043(3) 0.009(3) -0.011(3) -0.016(3)
C70 0.062(4) 0.041(3) 0.039(3) -0.003(3) -0.006(3) 0.004(3)
C71 0.022(2) 0.026(2) 0.027(2) 0.011(2) -0.0006(18) 0.0018(18)
C72 0.024(2) 0.027(2) 0.032(2) 0.008(2) -0.0012(19) -0.0024(19)
C73 0.024(2) 0.033(3) 0.032(3) 0.008(2) 0.005(2) 0.001(2)
C74 0.036(3) 0.032(3) 0.030(3) 0.007(2) 0.006(2) 0.006(2)
C75 0.025(2) 0.027(3) 0.039(3) 0.004(2) 0.000(2) -0.003(2)
C76 0.022(2) 0.030(3) 0.029(2) 0.004(2) 0.0018(19) -0.0019(19)
C77 0.030(3) 0.034(3) 0.043(3) 0.008(2) 0.009(2) -0.001(2)
C78 0.041(3) 0.038(3) 0.046(3) -0.004(3) 0.006(3) -0.005(2)
C79 0.022(2) 0.031(3) 0.027(2) 0.001(2) 0.0014(18) 0.0033(19)
C80 0.026(2) 0.036(3) 0.034(3) 0.011(2) 0.001(2) 0.004(2)
C81 0.030(3) 0.044(3) 0.039(3) 0.017(3) 0.007(2) 0.008(2)
C82 0.032(3) 0.045(3) 0.030(3) 0.013(2) 0.005(2) 0.019(2)
C83 0.029(3) 0.038(3) 0.027(2) 0.002(2) -0.001(2) 0.010(2)
C84 0.026(2) 0.031(3) 0.028(2) 0.002(2) 0.0019(19) 0.006(2)
C86 0.038(3) 0.066(4) 0.062(4) 0.039(4) 0.001(3) 0.004(3)
C87 0.042(3) 0.048(3) 0.035(3) -0.003(3) -0.008(2) 0.016(3)
B1 0.022(2) 0.027(3) 0.027(3) 0.006(2) 0.002(2) 0.004(2)

loop_
_atom_type_symbol
_atom_type_description
_atom_type_scat_dispersion_real
_atom_type_scat_dispersion_imag
_atom_type_scat_source
C C 0.0033 0.0016 'International Tables Vol C Tables 4.2.6.8 and 6.1.1.4'
H H 0.0000 0.0000 'International Tables Vol C Tables 4.2.6.8 and 6.1.1.4'
O O 0.0106 0.0060 'International Tables Vol C Tables 4.2.6.8 and 6.1.1.4'
P P 0.1023 0.0942 'International Tables Vol C Tables 4.2.6.8 and 6.1.1.4'
Ru Ru -1.2594 0.8363 'International Tables Vol C Tables 4.2.6.8 and 6.1.1.4'
F F 0.0171 0.0103 'International Tables Vol C Tables 4.2.6.8 and 6.1.1.4'
B B 0.0013 0.0007 'International Tables Vol C Tables 4.2.6.8 and 6.1.1.4'

loop_
_geom_angle_atom_site_label_1
_geom_angle_atom_site_label_2
_geom_angle_atom_site_label_3
_geom_angle
_geom_angle_site_symmetry_1
_geom_angle_site_symmetry_3
_geom_angle_publ_flag
O3 Ru1 O2 41.75(14) . . ?
O3 Ru1 P3 98.99(10) . . ?
O2 Ru1 P3 91.92(10) . . ?
O3 Ru1 O1 81.65(12) . . ?
O2 Ru1 O1 88.38(13) . . ?
P3 Ru1 O1 179.32(9) . . ?
O3 Ru1 P2 137.20(10) . . ?
O2 Ru1 P2 100.53(10) . . ?
P3 Ru1 P2 102.20(5) . . ?
O1 Ru1 P2 77.14(8) . . ?
O3 Ru1 P1 90.27(10) . . ?
O2 Ru1 P1 131.66(10) . . ?
P3 Ru1 P1 103.89(5) . . ?
O1 Ru1 P1 76.34(9) . . ?
P2 Ru1 P1 119.48(4) . . ?
O3 Ru1 H1 157(2) . . ?
O2 Ru1 H1 160(2) . . ?
P3 Ru1 H1 81(2) . . ?
O1 Ru1 H1 99.0(19) . . ?
P2 Ru1 H1 64(2) . . ?
P1 Ru1 H1 68(2) . . ?
C25 P1 C31 107.3(2) . . ?
C25 P1 C12 106.8(2) . . ?
C31 P1 C12 104.6(2) . . ?
C25 P1 Ru1 117.19(16) . . ?
C31 P1 Ru1 120.40(16) . . ?
C12 P1 Ru1 98.48(16) . . ?
C19 P2 C13 106.3(3) . . ?
C19 P2 C1 105.6(2) . . ?
C13 P2 C1 101.0(2) . . ?
C19 P2 Ru1 120.26(19) . . ?
C13 P2 Ru1 120.46(17) . . ?
C1 P2 Ru1 99.97(16) . . ?
C49 P3 C37 107.0(3) . . ?
C49 P3 C43 102.6(2) . . ?
C37 P3 C43 101.8(2) . . ?
C49 P3 Ru1 112.69(15) . . ?
C37 P3 Ru1 112.44(17) . . ?
C43 P3 Ru1 118.97(18) . . ?
C6 O1 C7 116.4(3) . . ?
C6 O1 Ru1 115.2(3) . . ?
C7 O1 Ru1 109.8(2) . . ?
O3 O2 Ru1 68.44(18) . . ?
O2 O3 Ru1 69.81(18) . . ?
C6 C1 C2 118.5(4) . . ?
C6 C1 P2 118.4(3) . . ?
C2 C1 P2 123.1(4) . . ?
C3 C2 C1 120.2(5) . . ?
C3 C2 H2 119.9 . . ?
C1 C2 H2 119.9 . . ?
C4 C3 C2 119.4(5) . . ?
C4 C3 H3 120.3 . . ?
C2 C3 H3 120.3 . . ?
C3 C4 C5 121.2(5) . . ?
C3 C4 H4 119.4 . . ?
C5 C4 H4 119.4 . . ?
C6 C5 C4 118.9(5) . . ?
C6 C5 H5 120.6 . . ?
C4 C5 H5 120.6 . . ?
C5 C6 C1 121.8(4) . . ?
C5 C6 O1 122.7(4) . . ?
C1 C6 O1 115.5(4) . . ?
C8 C7 C12 122.9(4) . . ?
C8 C7 O1 120.2(4) . . ?
C12 C7 O1 116.8(4) . . ?
C7 C8 C9 117.9(5) . . ?
C7 C8 H8 121.0 . . ?
C9 C8 H8 121.0 . . ?
C10 C9 C8 120.7(5) . . ?
C10 C9 H9 119.7 . . ?
C8 C9 H9 119.7 . . ?
C9 C10 C11 120.0(5) . . ?
C9 C10 H10 120.0 . . ?
C11 C10 H10 120.0 . . ?
C12 C11 C10 120.0(5) . . ?
C12 C11 H11 120.0 . . ?
C10 C11 H11 120.0 . . ?
C11 C12 C7 118.4(4) . . ?
C11 C12 P1 124.5(4) . . ?
C7 C12 P1 116.5(4) . . ?
C18 C13 C14 118.7(5) . . ?
C18 C13 P2 120.2(4) . . ?
C14 C13 P2 120.6(4) . . ?
C15 C14 C13 120.4(6) . . ?
C15 C14 H14 119.8 . . ?
C13 C14 H14 119.8 . . ?
C16 C15 C14 120.2(6) . . ?
C16 C15 H15 119.9 . . ?
C14 C15 H15 119.9 . . ?
C15 C16 C17 120.2(6) . . ?
C15 C16 H16 119.9 . . ?
C17 C16 H16 119.9 . . ?
C18 C17 C16 119.9(6) . . ?
C18 C17 H17 120.1 . . ?
C16 C17 H17 120.1 . . ?
C17 C18 C13 120.6(5) . . ?
C17 C18 H18 119.7 . . ?
C13 C18 H18 119.7 . . ?
C20 C19 C24 119.8(5) . . ?
C20 C19 P2 120.8(5) . . ?
C24 C19 P2 119.0(4) . . ?
C19 C20 C21 118.8(7) . . ?
C19 C20 H20 120.6 . . ?
C21 C20 H20 120.6 . . ?
C22 C21 C20 120.8(7) . . ?
C22 C21 H21 119.6 . . ?
C20 C21 H21 119.6 . . ?
C23 C22 C21 120.2(6) . . ?
C23 C22 H22 119.9 . . ?
C21 C22 H22 119.9 . . ?
C22 C23 C24 120.1(7) . . ?
C22 C23 H23 119.9 . . ?
C24 C23 H23 119.9 . . ?
C23 C24 C19 120.3(6) . . ?
C23 C24 H24 119.9 . . ?
C19 C24 H24 119.9 . . ?
C26 C25 C30 119.5(4) . . ?
C26 C25 P1 121.6(4) . . ?
C30 C25 P1 118.8(3) . . ?
C25 C26 C27 119.9(5) . . ?
C25 C26 H26 120.0 . . ?
C27 C26 H26 120.0 . . ?
C28 C27 C26 120.6(5) . . ?
C28 C27 H27 119.7 . . ?
C26 C27 H27 119.7 . . ?
C27 C28 C29 119.7(5) . . ?
C27 C28 H28 120.1 . . ?
C29 C28 H28 120.1 . . ?
C30 C29 C28 119.8(5) . . ?
C30 C29 H29 120.1 . . ?
C28 C29 H29 120.1 . . ?
C29 C30 C25 120.5(5) . . ?
C29 C30 H30 119.7 . . ?
C25 C30 H30 119.7 . . ?
C32 C31 C36 119.7(5) . . ?
C32 C31 P1 123.0(4) . . ?
C36 C31 P1 117.2(4) . . ?
C31 C32 C33 119.8(5) . . ?
C31 C32 H32 120.1 . . ?
C33 C32 H32 120.1 . . ?
C34 C33 C32 120.0(5) . . ?
C34 C33 H33 120.0 . . ?
C32 C33 H33 120.0 . . ?
C33 C34 C35 120.9(5) . . ?
C33 C34 H34 119.6 . . ?
C35 C34 H34 119.6 . . ?
C36 C35 C34 119.7(5) . . ?
C36 C35 H35 120.1 . . ?
C34 C35 H35 120.1 . . ?
C35 C36 C31 119.8(5) . . ?
C35 C36 H36 120.1 . . ?
C31 C36 H36 120.1 . . ?
C42 C37 C38 119.0(6) . . ?
C42 C37 P3 117.7(4) . . ?
C38 C37 P3 123.2(5) . . ?
C37 C38 C39 120.1(6) . . ?
C37 C38 H38 120.0 . . ?
C39 C38 H38 120.0 . . ?
C40 C39 C38 119.6(6) . . ?
C40 C39 H39 120.2 . . ?
C38 C39 H39 120.2 . . ?
C39 C40 C41 120.7(7) . . ?
C39 C40 H40 119.6 . . ?
C41 C40 H40 119.6 . . ?
C40 C41 C42 120.2(6) . . ?
C40 C41 H41 119.9 . . ?
C42 C41 H41 119.9 . . ?
C41 C42 C37 120.4(6) . . ?
C41 C42 H42 119.8 . . ?
C37 C42 H42 119.8 . . ?
C48 C43 C44 118.6(5) . . ?
C48 C43 P3 123.7(4) . . ?
C44 C43 P3 117.7(4) . . ?
C45 C44 C43 120.7(6) . . ?
C45 C44 H44 119.7 . . ?
C43 C44 H44 119.7 . . ?
C46 C45 C44 120.5(6) . . ?
C46 C45 H45 119.7 . . ?
C44 C45 H45 119.7 . . ?
C45 C46 C47 119.6(5) . . ?
C45 C46 H46 120.2 . . ?
C47 C46 H46 120.2 . . ?
C46 C47 C48 120.5(6) . . ?
C46 C47 H47 119.8 . . ?
C48 C47 H47 119.8 . . ?
C43 C48 C47 120.1(5) . . ?
C43 C48 H48 120.0 . . ?
C47 C48 H48 120.0 . . ?
C50 C49 C54 118.2(5) . . ?
C50 C49 P3 121.7(4) . . ?
C54 C49 P3 119.8(4) . . ?
C51 C50 C49 120.5(6) . . ?
C51 C50 H50 119.8 . . ?
C49 C50 H50 119.8 . . ?
C50 C51 C52 120.2(6) . . ?
C50 C51 H51 119.9 . . ?
C52 C51 H51 119.9 . . ?
C53 C52 C51 119.9(5) . . ?
C53 C52 H52 120.0 . . ?
C51 C52 H52 120.0 . . ?
C52 C53 C54 120.5(6) . . ?
C52 C53 H53 119.8 . . ?
C54 C53 H53 119.8 . . ?
C53 C54 C49 120.7(5) . . ?
C53 C54 H54 119.7 . . ?
C49 C54 H54 119.7 . . ?
C60 C55 C56 115.9(4) . . ?
C60 C55 B1 122.2(4) . . ?
C56 C55 B1 121.7(4) . . ?
C57 C56 C55 122.1(4) . . ?
C57 C56 H56 119.0 . . ?
C55 C56 H56 119.0 . . ?
C58 C57 C56 120.6(5) . . ?
C58 C57 C61 119.2(4) . . ?
C56 C57 C61 120.2(4) . . ?
C59 C58 C57 117.9(5) . . ?
C59 C58 H58 121.0 . . ?
C57 C58 H58 121.0 . . ?
C58 C59 C60 121.2(5) . . ?
C58 C59 C62 118.3(5) . . ?
C60 C59 C62 120.3(5) . . ?
C59 C60 C55 122.3(5) . . ?
C59 C60 H60 118.8 . . ?
C55 C60 H60 118.8 . . ?
F2A C61 F3 121.0(8) . . ?
F2A C61 F1A 103.9(7) . . ?
F3 C61 F1A 78.0(7) . . ?
F2A C61 F1 79.5(7) . . ?
F3 C61 F1 105.4(6) . . ?
F1A C61 F1 29.9(6) . . ?
F2A C61 F3A 107.6(7) . . ?
F3 C61 F3A 26.6(5) . . ?
F1A C61 F3A 103.7(7) . . ?
F1 C61 F3A 128.2(7) . . ?
F2A C61 F2 27.2(5) . . ?
F3 C61 F2 106.6(6) . . ?
F1A C61 F2 126.1(8) . . ?
F1 C61 F2 105.9(7) . . ?
F3A C61 F2 85.9(7) . . ?
F2A C61 C57 116.5(7) . . ?
F3 C61 C57 115.8(5) . . ?
F1A C61 C57 113.5(8) . . ?
F1 C61 C57 110.8(5) . . ?
F3A C61 C57 110.6(7) . . ?
F2 C61 C57 111.7(5) . . ?
F5 C62 F6A 124.9(8) . . ?
F5 C62 F4 111.6(7) . . ?
F6A C62 F4 36.7(5) . . ?
F5 C62 F5A 52.3(7) . . ?
F6A C62 F5A 107.7(10) . . ?
F4 C62 F5A 130.4(11) . . ?
F5 C62 F4A 62.1(8) . . ?
F6A C62 F4A 102.4(8) . . ?
F4 C62 F4A 67.0(7) . . ?
F5A C62 F4A 113.9(10) . . ?
F5 C62 F6 100.3(7) . . ?
F6A C62 F6 62.9(6) . . ?
F4 C62 F6 98.3(7) . . ?
F5A C62 F6 52.2(8) . . ?
F4A C62 F6 146.8(10) . . ?
F5 C62 C59 117.8(5) . . ?
F6A C62 C59 117.3(7) . . ?
F4 C62 C59 116.5(7) . . ?
F5A C62 C59 111.1(10) . . ?
F4A C62 C59 104.3(10) . . ?
F6 C62 C59 109.0(7) . . ?
C68 C63 C64 115.3(4) . . ?
C68 C63 B1 124.0(4) . . ?
C64 C63 B1 120.5(4) . . ?
C65 C64 C63 122.6(4) . . ?
C65 C64 H64 118.7 . . ?
C63 C64 H64 118.7 . . ?
C66 C65 C64 120.4(5) . . ?
C66 C65 C69 119.0(5) . . ?
C64 C65 C69 120.5(4) . . ?
C67 C66 C65 118.3(5) . . ?
C67 C66 H66 120.9 . . ?
C65 C66 H66 120.9 . . ?
C66 C67 C68 120.9(5) . . ?
C66 C67 C70 120.0(5) . . ?
C68 C67 C70 119.1(5) . . ?
C67 C68 C63 122.3(5) . . ?
C67 C68 H68 118.9 . . ?
C63 C68 H68 118.9 . . ?
F7 C69 F9A 87.4(10) . . ?
F7 C69 F8A 119.5(10) . . ?
F9A C69 F8A 103.5(9) . . ?
F7 C69 F8 107.6(7) . . ?
F9A C69 F8 119.3(10) . . ?
F8A C69 F8 18.8(7) . . ?
F7 C69 F7A 19.8(9) . . ?
F9A C69 F7A 104.3(10) . . ?
F8A C69 F7A 104.6(10) . . ?
F8 C69 F7A 90.0(11) . . ?
F7 C69 F9 106.8(7) . . ?
F9A C69 F9 20.6(8) . . ?
F8A C69 F9 87.7(8) . . ?
F8 C69 F9 105.6(6) . . ?
F7A C69 F9 121.7(12) . . ?
F7 C69 C65 113.3(5) . . ?
F9A C69 C65 114.7(11) . . ?
F8A C69 C65 114.7(9) . . ?
F8 C69 C65 111.8(6) . . ?
F7A C69 C65 113.8(12) . . ?
F9 C69 C65 111.3(5) . . ?
F12A C70 F10 127.3(9) . . ?
F12A C70 F11A 105.4(9) . . ?
F10 C70 F11A 65.8(8) . . ?
F12A C70 F10A 106.9(9) . . ?
F10 C70 F10A 41.1(6) . . ?
F11A C70 F10A 105.4(9) . . ?
F12A C70 F12 37.8(5) . . ?
F10 C70 F12 109.0(7) . . ?
F11A C70 F12 132.9(9) . . ?
F10A C70 F12 74.1(7) . . ?
F12A C70 F11 65.3(7) . . ?
F10 C70 F11 105.5(7) . . ?
F11A C70 F11 44.7(6) . . ?
F10A C70 F11 134.5(9) . . ?
F12 C70 F11 101.6(6) . . ?
F12A C70 C67 115.7(8) . . ?
F10 C70 C67 115.5(5) . . ?
F11A C70 C67 111.4(9) . . ?
F10A C70 C67 111.4(8) . . ?
F12 C70 C67 112.2(5) . . ?
F11 C70 C67 111.9(5) . . ?
C76 C71 C72 115.9(4) . . ?
C76 C71 B1 123.4(4) . . ?
C72 C71 B1 120.2(4) . . ?
C73 C72 C71 121.8(4) . . ?
C73 C72 H72 119.1 . . ?
C71 C72 H72 119.1 . . ?
C74 C73 C72 121.4(4) . . ?
C74 C73 C77 120.2(4) . . ?
C72 C73 C77 118.3(4) . . ?
C73 C74 C75 117.4(4) . . ?
C73 C74 H74 121.3 . . ?
C75 C74 H74 121.3 . . ?
C74 C75 C76 121.5(5) . . ?
C74 C75 C78 119.2(4) . . ?
C76 C75 C78 119.1(4) . . ?
C75 C76 C71 121.9(4) . . ?
C75 C76 H76 119.0 . . ?
C71 C76 H76 119.0 . . ?
F15 C77 F14 106.0(5) . . ?
F15 C77 F13 106.6(5) . . ?
F14 C77 F13 105.3(5) . . ?
F15 C77 C73 113.5(5) . . ?
F14 C77 C73 112.6(4) . . ?
F13 C77 C73 112.3(4) . . ?
F18 C78 F16 107.2(5) . . ?
F18 C78 F17 105.8(5) . . ?
F16 C78 F17 104.9(5) . . ?
F18 C78 C75 112.2(5) . . ?
F16 C78 C75 113.5(5) . . ?
F17 C78 C75 112.6(5) . . ?
C80 C79 C84 115.4(4) . . ?
C80 C79 B1 120.5(4) . . ?
C84 C79 B1 123.6(4) . . ?
C81 C80 C79 122.8(5) . . ?
C81 C80 H80 118.6 . . ?
C79 C80 H80 118.6 . . ?
C82 C81 C80 120.0(5) . . ?
C82 C81 C86 121.3(5) . . ?
C80 C81 C86 118.7(5) . . ?
C83 C82 C81 118.9(5) . . ?
C83 C82 H82 120.5 . . ?
C81 C82 H82 120.5 . . ?
C82 C83 C84 120.4(5) . . ?
C82 C83 C87 120.4(5) . . ?
C84 C83 C87 119.2(5) . . ?
C83 C84 C79 122.4(5) . . ?
C83 C84 H84 118.8 . . ?
C79 C84 H84 118.8 . . ?
F22 C86 F24 109.0(5) . . ?
F22 C86 F23 105.6(6) . . ?
F24 C86 F23 104.1(5) . . ?
F22 C86 C81 113.7(5) . . ?
F24 C86 C81 111.4(5) . . ?
F23 C86 C81 112.3(5) . . ?
F21 C87 F19 106.3(5) . . ?
F21 C87 F20 104.8(4) . . ?
F19 C87 F20 106.5(5) . . ?
F21 C87 C83 113.4(5) . . ?
F19 C87 C83 113.5(5) . . ?
F20 C87 C83 111.7(4) . . ?
C79 B1 C63 113.2(4) . . ?
C79 B1 C55 112.4(4) . . ?
C63 B1 C55 104.6(4) . . ?
C79 B1 C71 103.1(4) . . ?
C63 B1 C71 110.7(4) . . ?
C55 B1 C71 113.1(4) . . ?

loop_
_geom_bond_atom_site_label_1
_geom_bond_atom_site_label_2
_geom_bond_distance
_geom_bond_site_symmetry_2
_geom_bond_publ_flag
Ru1 O3 2.005(3) . ?
Ru1 O2 2.024(3) . ?
Ru1 P3 2.2867(13) . ?
Ru1 O1 2.298(3) . ?
Ru1 P2 2.3294(13) . ?
Ru1 P1 2.3477(13) . ?
Ru1 H1 1.600(5) . ?
P1 C25 1.808(5) . ?
P1 C31 1.812(5) . ?
P1 C12 1.822(5) . ?
P2 C19 1.817(5) . ?
P2 C13 1.818(6) . ?
P2 C1 1.834(5) . ?
P3 C49 1.819(5) . ?
P3 C37 1.825(6) . ?
P3 C43 1.829(5) . ?
F1 C61 1.340(8) . ?
F2 C61 1.366(7) . ?
F3 C61 1.309(7) . ?
F4 C62 1.288(8) . ?
F5 C62 1.264(8) . ?
F6 C62 1.439(10) . ?
F7 C69 1.302(7) . ?
F8 C69 1.343(9) . ?
F9 C69 1.353(8) . ?
F10 C70 1.274(8) . ?
F11 C70 1.340(8) . ?
F12 C70 1.335(7) . ?
F13 C77 1.328(6) . ?
F14 C77 1.328(6) . ?
F15 C77 1.317(6) . ?
F16 C78 1.339(6) . ?
F17 C78 1.344(7) . ?
F18 C78 1.324(7) . ?
F19 C87 1.332(7) . ?
F20 C87 1.345(6) . ?
F21 C87 1.328(7) . ?
F22 C86 1.303(7) . ?
F23 C86 1.357(8) . ?
F24 C86 1.328(7) . ?
F1A C61 1.326(10) . ?
F2A C61 1.303(9) . ?
F3A C61 1.353(10) . ?
F4A C62 1.342(11) . ?
F5A C62 1.298(11) . ?
F6A C62 1.273(9) . ?
F7A C69 1.343(13) . ?
F8A C69 1.332(11) . ?
F9A C69 1.327(12) . ?
F10A C70 1.306(11) . ?
F11A C70 1.293(11) . ?
F12A C70 1.274(10) . ?
O1 C6 1.418(5) . ?
O1 C7 1.422(5) . ?
O2 O3 1.436(5) . ?
C1 C6 1.384(7) . ?
C1 C2 1.396(6) . ?
C2 C3 1.395(7) . ?
C2 H2 0.9500 . ?
C3 C4 1.379(8) . ?
C3 H3 0.9500 . ?
C4 C5 1.380(7) . ?
C4 H4 0.9500 . ?
C5 C6 1.379(7) . ?
C5 H5 0.9500 . ?
C7 C8 1.370(6) . ?
C7 C12 1.386(7) . ?
C8 C9 1.388(7) . ?
C8 H8 0.9500 . ?
C9 C10 1.386(8) . ?
C9 H9 0.9500 . ?
C10 C11 1.390(7) . ?
C10 H10 0.9500 . ?
C11 C12 1.384(7) . ?
C11 H11 0.9500 . ?
C13 C18 1.396(8) . ?
C13 C14 1.397(8) . ?
C14 C15 1.384(9) . ?
C14 H14 0.9500 . ?
C15 C16 1.379(10) . ?
C15 H15 0.9500 . ?
C16 C17 1.387(9) . ?
C16 H16 0.9500 . ?
C17 C18 1.383(8) . ?
C17 H17 0.9500 . ?
C18 H18 0.9500 . ?
C19 C20 1.396(8) . ?
C19 C24 1.396(8) . ?
C20 C21 1.406(9) . ?
C20 H20 0.9500 . ?
C21 C22 1.377(12) . ?
C21 H21 0.9500 . ?
C22 C23 1.375(10) . ?
C22 H22 0.9500 . ?
C23 C24 1.388(8) . ?
C23 H23 0.9500 . ?
C24 H24 0.9500 . ?
C25 C26 1.386(6) . ?
C25 C30 1.389(7) . ?
C26 C27 1.387(7) . ?
C26 H26 0.9500 . ?
C27 C28 1.377(8) . ?
C27 H27 0.9500 . ?
C28 C29 1.393(8) . ?
C28 H28 0.9500 . ?
C29 C30 1.382(7) . ?
C29 H29 0.9500 . ?
C30 H30 0.9500 . ?
C31 C32 1.387(7) . ?
C31 C36 1.396(7) . ?
C32 C33 1.402(7) . ?
C32 H32 0.9500 . ?
C33 C34 1.359(8) . ?
C33 H33 0.9500 . ?
C34 C35 1.391(8) . ?
C34 H34 0.9500 . ?
C35 C36 1.387(7) . ?
C35 H35 0.9500 . ?
C36 H36 0.9500 . ?
C37 C42 1.390(8) . ?
C37 C38 1.401(8) . ?
C38 C39 1.405(9) . ?
C38 H38 0.9500 . ?
C39 C40 1.376(10) . ?
C39 H39 0.9500 . ?
C40 C41 1.379(9) . ?
C40 H40 0.9500 . ?
C41 C42 1.389(8) . ?
C41 H41 0.9500 . ?
C42 H42 0.9500 . ?
C43 C48 1.386(8) . ?
C43 C44 1.396(7) . ?
C44 C45 1.382(8) . ?
C44 H44 0.9500 . ?
C45 C46 1.369(10) . ?
C45 H45 0.9500 . ?
C46 C47 1.380(8) . ?
C46 H46 0.9500 . ?
C47 C48 1.395(7) . ?
C47 H47 0.9500 . ?
C48 H48 0.9500 . ?
C49 C50 1.399(7) . ?
C49 C54 1.405(8) . ?
C50 C51 1.391(8) . ?
C50 H50 0.9500 . ?
C51 C52 1.393(9) . ?
C51 H51 0.9500 . ?
C52 C53 1.368(9) . ?
C52 H52 0.9500 . ?
C53 C54 1.390(7) . ?
C53 H53 0.9500 . ?
C54 H54 0.9500 . ?
C55 C60 1.388(7) . ?
C55 C56 1.401(6) . ?
C55 B1 1.643(7) . ?
C56 C57 1.390(6) . ?
C56 H56 0.9500 . ?
C57 C58 1.387(7) . ?
C57 C61 1.489(7) . ?
C58 C59 1.381(7) . ?
C58 H58 0.9500 . ?
C59 C60 1.383(7) . ?
C59 C62 1.496(9) . ?
C60 H60 0.9500 . ?
C63 C68 1.399(7) . ?
C63 C64 1.401(7) . ?
C63 B1 1.642(7) . ?
C64 C65 1.394(7) . ?
C64 H64 0.9500 . ?
C65 C66 1.384(7) . ?
C65 C69 1.488(8) . ?
C66 C67 1.382(7) . ?
C66 H66 0.9500 . ?
C67 C68 1.391(7) . ?
C67 C70 1.503(7) . ?
C68 H68 0.9500 . ?
C71 C76 1.396(7) . ?
C71 C72 1.406(6) . ?
C71 B1 1.647(7) . ?
C72 C73 1.396(7) . ?
C72 H72 0.9500 . ?
C73 C74 1.382(7) . ?
C73 C77 1.496(7) . ?
C74 C75 1.388(7) . ?
C74 H74 0.9500 . ?
C75 C76 1.392(7) . ?
C75 C78 1.493(7) . ?
C76 H76 0.9500 . ?
C79 C80 1.401(7) . ?
C79 C84 1.405(7) . ?
C79 B1 1.637(7) . ?
C80 C81 1.393(7) . ?
C80 H80 0.9500 . ?
C81 C82 1.388(8) . ?
C81 C86 1.504(8) . ?
C82 C83 1.382(8) . ?
C82 H82 0.9500 . ?
C83 C84 1.394(7) . ?
C83 C87 1.483(7) . ?
C84 H84 0.9500 . ?

loop_
_geom_torsion_atom_site_label_1
_geom_torsion_atom_site_label_2
_geom_torsion_atom_site_label_3
_geom_torsion_atom_site_label_4
_geom_torsion
_geom_torsion_site_symmetry_1
_geom_torsion_site_symmetry_2
_geom_torsion_site_symmetry_3
_geom_torsion_site_symmetry_4
_geom_torsion_publ_flag
O3 Ru1 P1 C25 163.1(2) . . . . ?
O2 Ru1 P1 C25 157.0(2) . . . . ?
P3 Ru1 P1 C25 -97.58(18) . . . . ?
O1 Ru1 P1 C25 81.75(19) . . . . ?
P2 Ru1 P1 C25 15.36(19) . . . . ?
O3 Ru1 P1 C31 -63.3(2) . . . . ?
O2 Ru1 P1 C31 -69.4(2) . . . . ?
P3 Ru1 P1 C31 35.99(19) . . . . ?
O1 Ru1 P1 C31 -144.7(2) . . . . ?
P2 Ru1 P1 C31 148.93(18) . . . . ?
O3 Ru1 P1 C12 49.15(18) . . . . ?
O2 Ru1 P1 C12 43.0(2) . . . . ?
P3 Ru1 P1 C12 148.48(15) . . . . ?
O1 Ru1 P1 C12 -32.19(17) . . . . ?
P2 Ru1 P1 C12 -98.58(15) . . . . ?
O3 Ru1 P2 C19 156.2(3) . . . . ?
O2 Ru1 P2 C19 132.6(2) . . . . ?
P3 Ru1 P2 C19 38.3(2) . . . . ?
O1 Ru1 P2 C19 -141.5(2) . . . . ?
P1 Ru1 P2 C19 -75.6(2) . . . . ?
O3 Ru1 P2 C13 20.1(3) . . . . ?
O2 Ru1 P2 C13 -3.5(2) . . . . ?
P3 Ru1 P2 C13 -97.8(2) . . . . ?
O1 Ru1 P2 C13 82.4(2) . . . . ?
P1 Ru1 P2 C13 148.3(2) . . . . ?
O3 Ru1 P2 C1 -89.0(2) . . . . ?
O2 Ru1 P2 C1 -112.66(18) . . . . ?
P3 Ru1 P2 C1 153.03(16) . . . . ?
O1 Ru1 P2 C1 -26.78(17) . . . . ?
P1 Ru1 P2 C1 39.18(17) . . . . ?
O3 Ru1 P3 C49 132.1(2) . . . . ?
O2 Ru1 P3 C49 173.5(2) . . . . ?
O1 Ru1 P3 C49 -70(8) . . . . ?
P2 Ru1 P3 C49 -85.3(2) . . . . ?
P1 Ru1 P3 C49 39.6(2) . . . . ?
O3 Ru1 P3 C37 -106.8(2) . . . . ?
O2 Ru1 P3 C37 -65.5(2) . . . . ?
O1 Ru1 P3 C37 51(8) . . . . ?
P2 Ru1 P3 C37 35.74(19) . . . . ?
P1 Ru1 P3 C37 160.63(19) . . . . ?
O3 Ru1 P3 C43 12.0(2) . . . . ?
O2 Ru1 P3 C43 53.4(2) . . . . ?
O1 Ru1 P3 C43 170(35) . . . . ?
P2 Ru1 P3 C43 154.6(2) . . . . ?
P1 Ru1 P3 C43 -80.5(2) . . . . ?
O3 Ru1 O1 C6 177.2(3) . . . . ?
O2 Ru1 O1 C6 135.8(3) . . . . ?
P3 Ru1 O1 C6 19(8) . . . . ?
P2 Ru1 O1 C6 34.6(3) . . . . ?
P1 Ru1 O1 C6 -90.4(3) . . . . ?
O3 Ru1 O1 C7 -49.1(3) . . . . ?
O2 Ru1 O1 C7 -90.5(3) . . . . ?
P3 Ru1 O1 C7 153(7) . . . . ?
P2 Ru1 O1 C7 168.3(3) . . . . ?
P1 Ru1 O1 C7 43.3(2) . . . . ?
P3 Ru1 O2 O3 -101.37(18) . . . . ?
O1 Ru1 O2 O3 79.24(19) . . . . ?
P2 Ru1 O2 O3 155.85(17) . . . . ?
P1 Ru1 O2 O3 9.2(2) . . . . ?
P3 Ru1 O3 O2 82.75(18) . . . . ?
O1 Ru1 O3 O2 -97.0(2) . . . . ?
P2 Ru1 O3 O2 -36.3(2) . . . . ?
P1 Ru1 O3 O2 -173.14(18) . . . . ?
C19 P2 C1 C6 150.6(4) . . . . ?
C13 P2 C1 C6 -98.8(4) . . . . ?
Ru1 P2 C1 C6 25.2(4) . . . . ?
C19 P2 C1 C2 -32.1(5) . . . . ?
C13 P2 C1 C2 78.5(5) . . . . ?
Ru1 P2 C1 C2 -157.5(4) . . . . ?
C6 C1 C2 C3 -3.7(8) . . . . ?
P2 C1 C2 C3 179.0(4) . . . . ?
C1 C2 C3 C4 2.4(8) . . . . ?
C2 C3 C4 C5 0.0(8) . . . . ?
C3 C4 C5 C6 -1.1(8) . . . . ?
C4 C5 C6 C1 -0.3(8) . . . . ?
C4 C5 C6 O1 179.5(4) . . . . ?
C2 C1 C6 C5 2.6(7) . . . . ?
P2 C1 C6 C5 -179.9(4) . . . . ?
C2 C1 C6 O1 -177.2(4) . . . . ?
P2 C1 C6 O1 0.3(6) . . . . ?
C7 O1 C6 C5 21.2(6) . . . . ?
Ru1 O1 C6 C5 151.8(4) . . . . ?
C7 O1 C6 C1 -159.0(4) . . . . ?
Ru1 O1 C6 C1 -28.4(5) . . . . ?
C6 O1 C7 C8 -90.4(5) . . . . ?
Ru1 O1 C7 C8 136.5(4) . . . . ?
C6 O1 C7 C12 93.0(5) . . . . ?
Ru1 O1 C7 C12 -40.1(4) . . . . ?
C12 C7 C8 C9 -2.4(7) . . . . ?
O1 C7 C8 C9 -178.7(4) . . . . ?
C7 C8 C9 C10 -1.3(7) . . . . ?
C8 C9 C10 C11 3.9(8) . . . . ?
C9 C10 C11 C12 -3.0(8) . . . . ?
C10 C11 C12 C7 -0.5(7) . . . . ?
C10 C11 C12 P1 170.7(4) . . . . ?
C8 C7 C12 C11 3.2(7) . . . . ?
O1 C7 C12 C11 179.7(4) . . . . ?
C8 C7 C12 P1 -168.6(4) . . . . ?
O1 C7 C12 P1 7.8(5) . . . . ?
C25 P1 C12 C11 92.7(4) . . . . ?
C31 P1 C12 C11 -20.9(5) . . . . ?
Ru1 P1 C12 C11 -145.5(4) . . . . ?
C25 P1 C12 C7 -96.0(4) . . . . ?
C31 P1 C12 C7 150.4(4) . . . . ?
Ru1 P1 C12 C7 25.8(4) . . . . ?
C19 P2 C13 C18 -155.9(4) . . . . ?
C1 P2 C13 C18 94.1(5) . . . . ?
Ru1 P2 C13 C18 -14.5(5) . . . . ?
C19 P2 C13 C14 32.7(5) . . . . ?
C1 P2 C13 C14 -77.3(5) . . . . ?
Ru1 P2 C13 C14 174.1(4) . . . . ?
C18 C13 C14 C15 0.7(9) . . . . ?
P2 C13 C14 C15 172.2(5) . . . . ?
C13 C14 C15 C16 0.0(11) . . . . ?
C14 C15 C16 C17 -0.3(11) . . . . ?
C15 C16 C17 C18 0.0(11) . . . . ?
C16 C17 C18 C13 0.7(10) . . . . ?
C14 C13 C18 C17 -1.0(8) . . . . ?
P2 C13 C18 C17 -172.6(5) . . . . ?
C13 P2 C19 C20 40.9(5) . . . . ?
C1 P2 C19 C20 147.7(5) . . . . ?
Ru1 P2 C19 C20 -100.5(5) . . . . ?
C13 P2 C19 C24 -147.2(4) . . . . ?
C1 P2 C19 C24 -40.5(5) . . . . ?
Ru1 P2 C19 C24 71.3(5) . . . . ?
C24 C19 C20 C21 1.0(9) . . . . ?
P2 C19 C20 C21 172.7(5) . . . . ?
C19 C20 C21 C22 -1.8(11) . . . . ?
C20 C21 C22 C23 1.7(12) . . . . ?
C21 C22 C23 C24 -0.6(11) . . . . ?
C22 C23 C24 C19 -0.3(9) . . . . ?
C20 C19 C24 C23 0.1(8) . . . . ?
P2 C19 C24 C23 -171.8(4) . . . . ?
C31 P1 C25 C26 113.0(4) . . . . ?
C12 P1 C25 C26 1.3(5) . . . . ?
Ru1 P1 C25 C26 -107.9(4) . . . . ?
C31 P1 C25 C30 -69.5(5) . . . . ?
C12 P1 C25 C30 178.8(4) . . . . ?
Ru1 P1 C25 C30 69.7(4) . . . . ?
C30 C25 C26 C27 -1.5(8) . . . . ?
P1 C25 C26 C27 176.1(4) . . . . ?
C25 C26 C27 C28 1.5(8) . . . . ?
C26 C27 C28 C29 -0.5(9) . . . . ?
C27 C28 C29 C30 -0.5(9) . . . . ?
C28 C29 C30 C25 0.5(9) . . . . ?
C26 C25 C30 C29 0.5(8) . . . . ?
P1 C25 C30 C29 -177.2(4) . . . . ?
C25 P1 C31 C32 1.9(5) . . . . ?
C12 P1 C31 C32 115.1(5) . . . . ?
Ru1 P1 C31 C32 -135.7(4) . . . . ?
C25 P1 C31 C36 -179.1(4) . . . . ?
C12 P1 C31 C36 -65.9(4) . . . . ?
Ru1 P1 C31 C36 43.3(4) . . . . ?
C36 C31 C32 C33 -1.3(8) . . . . ?
P1 C31 C32 C33 177.7(4) . . . . ?
C31 C32 C33 C34 -0.9(9) . . . . ?
C32 C33 C34 C35 2.1(9) . . . . ?
C33 C34 C35 C36 -0.9(9) . . . . ?
C34 C35 C36 C31 -1.4(8) . . . . ?
C32 C31 C36 C35 2.5(8) . . . . ?
P1 C31 C36 C35 -176.6(4) . . . . ?
C49 P3 C37 C42 165.3(4) . . . . ?
C43 P3 C37 C42 -87.5(4) . . . . ?
Ru1 P3 C37 C42 41.0(5) . . . . ?
C49 P3 C37 C38 -18.1(5) . . . . ?
C43 P3 C37 C38 89.2(5) . . . . ?
Ru1 P3 C37 C38 -142.3(4) . . . . ?
C42 C37 C38 C39 -0.7(9) . . . . ?
P3 C37 C38 C39 -177.3(5) . . . . ?
C37 C38 C39 C40 0.5(11) . . . . ?
C38 C39 C40 C41 -0.3(12) . . . . ?
C39 C40 C41 C42 0.2(12) . . . . ?
C40 C41 C42 C37 -0.3(10) . . . . ?
C38 C37 C42 C41 0.6(8) . . . . ?
P3 C37 C42 C41 177.4(5) . . . . ?
C49 P3 C43 C48 -132.3(5) . . . . ?
C37 P3 C43 C48 117.0(5) . . . . ?
Ru1 P3 C43 C48 -7.2(6) . . . . ?
C49 P3 C43 C44 48.7(5) . . . . ?
C37 P3 C43 C44 -62.0(5) . . . . ?
Ru1 P3 C43 C44 173.8(4) . . . . ?
C48 C43 C44 C45 1.2(9) . . . . ?
P3 C43 C44 C45 -179.7(5) . . . . ?
C43 C44 C45 C46 -0.4(11) . . . . ?
C44 C45 C46 C47 0.4(10) . . . . ?
C45 C46 C47 C48 -1.2(9) . . . . ?
C44 C43 C48 C47 -2.0(9) . . . . ?
P3 C43 C48 C47 179.0(4) . . . . ?
C46 C47 C48 C43 2.0(9) . . . . ?
C37 P3 C49 C50 -43.8(5) . . . . ?
C43 P3 C49 C50 -150.5(4) . . . . ?
Ru1 P3 C49 C50 80.3(4) . . . . ?
C37 P3 C49 C54 142.9(4) . . . . ?
C43 P3 C49 C54 36.2(4) . . . . ?
Ru1 P3 C49 C54 -93.0(4) . . . . ?
C54 C49 C50 C51 0.2(7) . . . . ?
P3 C49 C50 C51 -173.2(4) . . . . ?
C49 C50 C51 C52 1.0(8) . . . . ?
C50 C51 C52 C53 -0.8(8) . . . . ?
C51 C52 C53 C54 -0.7(8) . . . . ?
C52 C53 C54 C49 2.0(8) . . . . ?
C50 C49 C54 C53 -1.7(7) . . . . ?
P3 C49 C54 C53 171.8(4) . . . . ?
C60 C55 C56 C57 0.4(7) . . . . ?
B1 C55 C56 C57 -174.1(4) . . . . ?
C55 C56 C57 C58 -1.0(8) . . . . ?
C55 C56 C57 C61 178.4(5) . . . . ?
C56 C57 C58 C59 0.7(8) . . . . ?
C61 C57 C58 C59 -178.7(5) . . . . ?
C57 C58 C59 C60 0.1(9) . . . . ?
C57 C58 C59 C62 -175.1(6) . . . . ?
C58 C59 C60 C55 -0.6(9) . . . . ?
C62 C59 C60 C55 174.4(6) . . . . ?
C56 C55 C60 C59 0.4(8) . . . . ?
B1 C55 C60 C59 174.9(5) . . . . ?
C58 C57 C61 F2A -174.7(6) . . . . ?
C56 C57 C61 F2A 5.9(8) . . . . ?
C58 C57 C61 F3 -23.0(9) . . . . ?
C56 C57 C61 F3 157.6(7) . . . . ?
C58 C57 C61 F1A 64.7(8) . . . . ?
C56 C57 C61 F1A -114.7(7) . . . . ?
C58 C57 C61 F1 96.9(8) . . . . ?
C56 C57 C61 F1 -82.5(8) . . . . ?
C58 C57 C61 F3A -51.4(8) . . . . ?
C56 C57 C61 F3A 129.2(6) . . . . ?
C58 C57 C61 F2 -145.3(6) . . . . ?
C56 C57 C61 F2 35.3(8) . . . . ?
C58 C59 C62 F5 -169.0(7) . . . . ?
C60 C59 C62 F5 15.8(11) . . . . ?
C58 C59 C62 F6A 9.0(11) . . . . ?
C60 C59 C62 F6A -166.2(8) . . . . ?
C58 C59 C62 F4 -32.3(11) . . . . ?
C60 C59 C62 F4 152.5(8) . . . . ?
C58 C59 C62 F5A 133.5(9) . . . . ?
C60 C59 C62 F5A -41.7(12) . . . . ?
C58 C59 C62 F4A -103.4(9) . . . . ?
C60 C59 C62 F4A 81.4(10) . . . . ?
C58 C59 C62 F6 77.7(9) . . . . ?
C60 C59 C62 F6 -97.5(8) . . . . ?
C68 C63 C64 C65 3.5(7) . . . . ?
B1 C63 C64 C65 179.1(4) . . . . ?
C63 C64 C65 C66 0.5(8) . . . . ?
C63 C64 C65 C69 179.2(5) . . . . ?
C64 C65 C66 C67 -3.1(8) . . . . ?
C69 C65 C66 C67 178.1(5) . . . . ?
C65 C66 C67 C68 1.7(8) . . . . ?
C65 C66 C67 C70 -177.9(5) . . . . ?
C66 C67 C68 C63 2.6(8) . . . . ?
C70 C67 C68 C63 -177.8(5) . . . . ?
C64 C63 C68 C67 -5.1(7) . . . . ?
B1 C63 C68 C67 179.6(4) . . . . ?
C66 C65 C69 F7 173.9(7) . . . . ?
C64 C65 C69 F7 -4.9(10) . . . . ?
C66 C65 C69 F9A 75.6(10) . . . . ?
C64 C65 C69 F9A -103.2(9) . . . . ?
C66 C65 C69 F8A -44.1(10) . . . . ?
C64 C65 C69 F8A 137.2(8) . . . . ?
C66 C65 C69 F8 -64.3(8) . . . . ?
C64 C65 C69 F8 117.0(7) . . . . ?
C66 C65 C69 F7A -164.5(9) . . . . ?
C64 C65 C69 F7A 16.8(11) . . . . ?
C66 C65 C69 F9 53.5(8) . . . . ?
C64 C65 C69 F9 -125.3(6) . . . . ?
C66 C67 C70 F12A -166.8(8) . . . . ?
C68 C67 C70 F12A 13.6(10) . . . . ?
C66 C67 C70 F10 0.3(10) . . . . ?
C68 C67 C70 F10 -179.3(8) . . . . ?
C66 C67 C70 F11A 72.8(10) . . . . ?
C68 C67 C70 F11A -106.8(9) . . . . ?
C66 C67 C70 F10A -44.5(9) . . . . ?
C68 C67 C70 F10A 135.9(8) . . . . ?
C66 C67 C70 F12 -125.5(7) . . . . ?
C68 C67 C70 F12 55.0(8) . . . . ?
C66 C67 C70 F11 121.1(7) . . . . ?
C68 C67 C70 F11 -58.5(8) . . . . ?
C76 C71 C72 C73 2.8(7) . . . . ?
B1 C71 C72 C73 174.8(4) . . . . ?
C71 C72 C73 C74 -1.9(7) . . . . ?
C71 C72 C73 C77 -178.5(4) . . . . ?
C72 C73 C74 C75 0.3(7) . . . . ?
C77 C73 C74 C75 176.8(5) . . . . ?
C73 C74 C75 C76 0.4(7) . . . . ?
C73 C74 C75 C78 -175.4(5) . . . . ?
C74 C75 C76 C71 0.7(8) . . . . ?
C78 C75 C76 C71 176.5(5) . . . . ?
C72 C71 C76 C75 -2.2(7) . . . . ?
B1 C71 C76 C75 -173.9(4) . . . . ?
C74 C73 C77 F15 20.8(7) . . . . ?
C72 C73 C77 F15 -162.6(5) . . . . ?
C74 C73 C77 F14 141.1(5) . . . . ?
C72 C73 C77 F14 -42.2(7) . . . . ?
C74 C73 C77 F13 -100.2(6) . . . . ?
C72 C73 C77 F13 76.4(6) . . . . ?
C74 C75 C78 F18 109.6(6) . . . . ?
C76 C75 C78 F18 -66.3(6) . . . . ?
C74 C75 C78 F16 -12.1(8) . . . . ?
C76 C75 C78 F16 171.9(5) . . . . ?
C74 C75 C78 F17 -131.2(5) . . . . ?
C76 C75 C78 F17 52.9(7) . . . . ?
C84 C79 C80 C81 0.5(7) . . . . ?
B1 C79 C80 C81 173.0(4) . . . . ?
C79 C80 C81 C82 1.5(8) . . . . ?
C79 C80 C81 C86 -179.7(5) . . . . ?
C80 C81 C82 C83 -1.9(7) . . . . ?
C86 C81 C82 C83 179.3(5) . . . . ?
C81 C82 C83 C84 0.4(7) . . . . ?
C81 C82 C83 C87 -179.2(5) . . . . ?
C82 C83 C84 C79 1.7(7) . . . . ?
C87 C83 C84 C79 -178.8(4) . . . . ?
C80 C79 C84 C83 -2.1(7) . . . . ?
B1 C79 C84 C83 -174.3(4) . . . . ?
C82 C81 C86 F22 -11.8(9) . . . . ?
C80 C81 C86 F22 169.4(5) . . . . ?
C82 C81 C86 F24 111.9(6) . . . . ?
C80 C81 C86 F24 -66.9(7) . . . . ?
C82 C81 C86 F23 -131.7(5) . . . . ?
C80 C81 C86 F23 49.5(7) . . . . ?
C82 C83 C87 F21 -25.4(7) . . . . ?
C84 C83 C87 F21 155.0(4) . . . . ?
C82 C83 C87 F19 -146.8(5) . . . . ?
C84 C83 C87 F19 33.6(7) . . . . ?
C82 C83 C87 F20 92.7(6) . . . . ?
C84 C83 C87 F20 -86.8(6) . . . . ?
C80 C79 B1 C63 162.9(4) . . . . ?
C84 C79 B1 C63 -25.2(6) . . . . ?
C80 C79 B1 C55 44.6(6) . . . . ?
C84 C79 B1 C55 -143.5(4) . . . . ?
C80 C79 B1 C71 -77.5(5) . . . . ?
C84 C79 B1 C71 94.4(5) . . . . ?
C68 C63 B1 C79 -33.1(6) . . . . ?
C64 C63 B1 C79 151.7(4) . . . . ?
C68 C63 B1 C55 89.5(5) . . . . ?
C64 C63 B1 C55 -85.6(5) . . . . ?
C68 C63 B1 C71 -148.3(4) . . . . ?
C64 C63 B1 C71 36.5(6) . . . . ?
C60 C55 B1 C79 32.3(6) . . . . ?
C56 C55 B1 C79 -153.6(4) . . . . ?
C60 C55 B1 C63 -90.9(5) . . . . ?
C56 C55 B1 C63 83.2(5) . . . . ?
C60 C55 B1 C71 148.5(5) . . . . ?
C56 C55 B1 C71 -37.3(6) . . . . ?
C76 C71 B1 C79 85.9(5) . . . . ?
C72 C71 B1 C79 -85.4(5) . . . . ?
C76 C71 B1 C63 -152.7(4) . . . . ?
C72 C71 B1 C63 35.9(6) . . . . ?
C76 C71 B1 C55 -35.7(6) . . . . ?
C72 C71 B1 C55 153.0(4) . . . . ?
